data_2225170
loop_
_publ_author_name
'Habibi, Mohammad Hossein'
'Abarghooei-Shirazi, Narges'
'Yamane, Yuki'
'Suzuki, Takayoshi'

_publ_section_title <i>N</i>,<i>N</i>'-Bis(3-nitrobenzylidene)-2,2'-[2-(3-nitrophenyl)imidazolidine-1,3-diyl]diethanamine
_journal_coeditor_code BT5175
_journal_issue 3
_journal_name_full 'Acta Crystallographica Section E'
_journal_page_first o501
_journal_paper_doi 10.1107/S1600536810003168
_journal_volume 66
_journal_year 2010
_chemical_formula_iupac 'C27 H27 N7 O6'
_chemical_formula_moiety 'C27 H27 N7 O6'
_chemical_formula_sum 'C27 H27 N7 O6'
_chemical_formula_weight 545.56
_chemical_name_systematic
;
<i>N</i>,<i>N</i>'-Bis(3-nitrobenzylidene)-2,2'-[2-(3-
nitrophenyl)imidazolidine-1,3-diyl]diethanamine
;
_space_group_IT_number 7
_symmetry_cell_setting monoclinic
_symmetry_space_group_name_Hall 'P -2yac'
_symmetry_space_group_name_H-M 'P 1 n 1'
_atom_sites_solution_hydrogens geom
_atom_sites_solution_primary direct
_atom_sites_solution_secondary difmap
_audit_creation_method SHELXL-97
_cell_angle_alpha 90.00
_cell_angle_beta 103.446(3)
_cell_angle_gamma 90.00
_cell_formula_units_Z 4
_cell_length_a 13.3411(12)
_cell_length_b 10.4347(8)
_cell_length_c 19.8517(17)
_cell_measurement_reflns_used 16587
_cell_measurement_temperature 193(2)
_cell_measurement_theta_max 27.5
_cell_measurement_theta_min 3.0
_cell_volume 2687.8(4)
_computing_cell_refinement 'PROCESS-AUTO (Rigaku, 1998)'
_computing_data_collection 'PROCESS-AUTO (Rigaku, 1998)'
_computing_data_reduction 'CrystalStructure (Rigaku, 2004)'
_computing_molecular_graphics 'ORTEP-3 for Windows (Farrugia, 1997)'
_computing_publication_material 'SHELXL97 (Sheldrick, 2008)'
_computing_structure_refinement 'SHELXL97 (Sheldrick, 2008)'
_computing_structure_solution 'SIR2004 (Burla <i>et al.</i>,  2005)'
_diffrn_ambient_temperature 193(2)
_diffrn_detector_area_resol_mean 10.00
_diffrn_measured_fraction_theta_full 0.997
_diffrn_measured_fraction_theta_max 0.997
_diffrn_measurement_device_type 'Rigaku R-AXIS RAPID'
_diffrn_measurement_method \w
_diffrn_radiation_monochromator graphite
_diffrn_radiation_source 'fine-focus sealed tube'
_diffrn_radiation_type 'Mo K\a'
_diffrn_radiation_wavelength 0.71075
_diffrn_reflns_av_R_equivalents 0.0354
_diffrn_reflns_av_sigmaI/netI 0.0309
_diffrn_reflns_limit_h_max 17
_diffrn_reflns_limit_h_min -14
_diffrn_reflns_limit_k_max 13
_diffrn_reflns_limit_k_min -13
_diffrn_reflns_limit_l_max 25
_diffrn_reflns_limit_l_min -25
_diffrn_reflns_number 25846
_diffrn_reflns_theta_full 27.48
_diffrn_reflns_theta_max 27.48
_diffrn_reflns_theta_min 3.03
_exptl_absorpt_coefficient_mu 0.098
_exptl_absorpt_correction_T_max 0.9854
_exptl_absorpt_correction_T_min 0.9712
_exptl_absorpt_correction_type multi-scan
_exptl_absorpt_process_details '(ABSCOR; Higashi, 1995)'
_exptl_crystal_colour 'pale yellow'
_exptl_crystal_density_diffrn 1.348
_exptl_crystal_density_method 'not measured'
_exptl_crystal_description columnar
_exptl_crystal_F_000 1144
_exptl_crystal_size_max 0.30
_exptl_crystal_size_mid 0.20
_exptl_crystal_size_min 0.15
_refine_diff_density_max 0.180
_refine_diff_density_min -0.189
_refine_ls_extinction_method none
_refine_ls_goodness_of_fit_ref 1.087
_refine_ls_hydrogen_treatment constr
_refine_ls_matrix_type full
_refine_ls_number_parameters 722
_refine_ls_number_reflns 6145
_refine_ls_number_restraints 2
_refine_ls_restrained_S_all 1.087
_refine_ls_R_factor_all 0.0688
_refine_ls_R_factor_gt 0.0353
_refine_ls_shift/su_max 0.000
_refine_ls_shift/su_mean 0.000
_refine_ls_structure_factor_coef Fsqd
_refine_ls_weighting_details 'calc w=1/[\s^2^(Fo^2^)+(0.0478P)^2^+0.1416P] where P=(Fo^2^+2Fc^2^)/3'
_refine_ls_weighting_scheme calc
_refine_ls_wR_factor_gt 0.0804
_refine_ls_wR_factor_ref 0.1003
_reflns_number_gt 4184
_reflns_number_total 6145
_reflns_threshold_expression I>2\s(I)
_cod_data_source_file bt5175.cif
_cod_data_source_block I
_cod_original_sg_symbol_H-M 'P n'
_cod_database_code 2225170
_cod_database_fobs_code 2225170

loop_
_symmetry_equiv_pos_as_xyz
'x, y, z'
'x+1/2, -y, z+1/2'

loop_
_atom_site_type_symbol
_atom_site_label
_atom_site_fract_x
_atom_site_fract_y
_atom_site_fract_z
_atom_site_U_iso_or_equiv
_atom_site_adp_type
_atom_site_calc_flag
_atom_site_refinement_flags
_atom_site_occupancy
_atom_site_disorder_assembly
_atom_site_disorder_group
O O1 0.0261(2) 0.4566(3) 0.46260(13) 0.0776(8) Uani d . 1 . .
O O2 0.1679(2) 0.4288(3) 0.53838(12) 0.0808(8) Uani d . 1 . .
O O3 0.0613(2) -0.2237(3) 0.39419(13) 0.0810(8) Uani d . 1 . .
O O4 0.1978(2) -0.2651(3) 0.47154(12) 0.0814(8) Uani d . 1 . .
O O5 -0.0390(4) 0.0881(4) 0.40416(15) 0.1298(16) Uani d . 1 . .
O O6 0.0861(4) 0.0839(4) 0.35339(15) 0.1206(13) Uani d . 1 . .
O O7 0.5520(2) 0.4584(3) 0.46114(12) 0.0697(7) Uani d . 1 . .
O O8 0.6983(2) 0.3902(3) 0.52061(12) 0.0825(8) Uani d . 1 . .
O O9 0.5988(2) -0.1978(3) 0.39002(12) 0.0752(8) Uani d . 1 . .
O O10 0.7406(2) -0.2761(3) 0.44742(12) 0.0821(8) Uani d . 1 . .
O O11 0.5285(2) 0.1248(2) 0.41710(10) 0.0660(7) Uani d . 1 . .
O O12 0.62082(19) 0.0972(3) 0.34332(11) 0.0711(7) Uani d . 1 . .
N N1 0.1186(3) 0.4350(3) 0.47827(14) 0.0571(7) Uani d . 1 . .
N N2 0.0276(2) 0.4744(2) 0.20934(12) 0.0454(6) Uani d . 1 . .
N N3 -0.01869(19) 0.2649(2) 0.10578(11) 0.0388(5) Uani d . 1 . .
N N4 -0.00579(18) 0.05332(19) 0.08514(11) 0.0376(5) Uani d . 1 . .
N N5 0.0705(2) -0.2008(2) 0.14601(12) 0.0444(6) Uani d . 1 . .
N N6 0.1529(2) -0.2459(3) 0.41122(13) 0.0519(7) Uani d . 1 . .
N N7 -0.0057(4) 0.0868(3) 0.35173(16) 0.0824(12) Uani d . 1 . .
N N8 0.6402(3) 0.4212(3) 0.46565(14) 0.0583(8) Uani d . 1 . .
N N9 0.4868(2) 0.4884(2) 0.20265(11) 0.0452(6) Uani d . 1 . .
N N10 0.42653(18) 0.27230(19) 0.10836(11) 0.0360(5) Uani d . 1 . .
N N11 0.43561(19) 0.0591(2) 0.08579(11) 0.0404(5) Uani d . 1 . .
N N12 0.5201(3) -0.1971(2) 0.13218(12) 0.0509(7) Uani d . 1 . .
N N13 0.6844(2) -0.2400(3) 0.39346(13) 0.0514(7) Uani d . 1 . .
N N14 0.5375(2) 0.1073(2) 0.35797(12) 0.0478(6) Uani d . 1 . .
C C1 0.1207(2) 0.4378(3) 0.35527(15) 0.0446(7) Uani d . 1 . .
H H1 0.0503 0.4625 0.3448 0.053 Uiso calc R 1 . .
C C2 0.1723(3) 0.4170(3) 0.42276(16) 0.0468(7) Uani d . 1 . .
C C3 0.2741(3) 0.3794(3) 0.44019(18) 0.0591(9) Uani d . 1 . .
H H3 0.3083 0.3649 0.4871 0.071 Uiso calc R 1 . .
C C4 0.3250(3) 0.3634(3) 0.3877(2) 0.0678(10) Uani d . 1 . .
H H4 0.3951 0.3370 0.3985 0.081 Uiso calc R 1 . .
C C5 0.2750(3) 0.3854(3) 0.31987(18) 0.0582(9) Uani d . 1 . .
H H5 0.3115 0.3751 0.2844 0.070 Uiso calc R 1 . .
C C6 0.1723(2) 0.4224(3) 0.30228(15) 0.0452(7) Uani d . 1 . .
C C7 0.1219(3) 0.4467(3) 0.22959(15) 0.0464(7) Uani d . 1 . .
H H7 0.1622 0.4414 0.1960 0.056 Uiso calc R 1 . .
C C8 -0.0121(3) 0.4944(3) 0.13518(15) 0.0483(7) Uani d . 1 . .
H H8A 0.0461 0.5042 0.1125 0.058 Uiso calc R 1 . .
H H8B -0.0535 0.5741 0.1274 0.058 Uiso calc R 1 . .
C C9 -0.0786(2) 0.3817(3) 0.10338(15) 0.0452(7) Uani d . 1 . .
H H9A -0.1335 0.3681 0.1287 0.054 Uiso calc R 1 . .
H H9B -0.1121 0.4018 0.0546 0.054 Uiso calc R 1 . .
C C10 0.0469(2) 0.2563(3) 0.05557(14) 0.0429(7) Uani d . 1 . .
H H10A 0.1189 0.2800 0.0774 0.051 Uiso calc R 1 . .
H H10B 0.0210 0.3133 0.0154 0.051 Uiso calc R 1 . .
C C11 0.0395(2) 0.1166(2) 0.03351(14) 0.0422(7) Uani d . 1 . .
H H11A -0.0052 0.1066 -0.0136 0.051 Uiso calc R 1 . .
H H11B 0.1085 0.0811 0.0341 0.051 Uiso calc R 1 . .
C C12 -0.0516(2) -0.0713(3) 0.06384(14) 0.0431(7) Uani d . 1 . .
H H12A -0.0892 -0.0671 0.0146 0.052 Uiso calc R 1 . .
H H12B -0.1021 -0.0922 0.0917 0.052 Uiso calc R 1 . .
C C13 0.0282(3) -0.1764(3) 0.07264(14) 0.0469(7) Uani d . 1 . .
H H13A -0.0037 -0.2557 0.0498 0.056 Uiso calc R 1 . .
H H13B 0.0843 -0.1507 0.0504 0.056 Uiso calc R 1 . .
C C14 0.1664(3) -0.2193(3) 0.16574(15) 0.0450(7) Uani d . 1 . .
H H14 0.2071 -0.2177 0.1324 0.054 Uiso calc R 1 . .
C C15 0.2170(2) -0.2432(3) 0.23866(15) 0.0431(7) Uani d . 1 . .
C C16 0.3208(3) -0.2737(3) 0.25746(18) 0.0552(8) Uani d . 1 . .
H H16 0.3593 -0.2799 0.2229 0.066 Uiso calc R 1 . .
C C17 0.3691(3) -0.2950(3) 0.3262(2) 0.0651(10) Uani d . 1 . .
H H17 0.4402 -0.3163 0.3382 0.078 Uiso calc R 1 . .
C C18 0.3153(3) -0.2857(3) 0.37732(17) 0.0538(8) Uani d . 1 . .
H H18 0.3482 -0.3005 0.4245 0.065 Uiso calc R 1 . .
C C19 0.2116(2) -0.2541(3) 0.35782(15) 0.0434(7) Uani d . 1 . .
C C20 0.1617(2) -0.2336(2) 0.29012(14) 0.0391(6) Uani d . 1 . .
H H20 0.0904 -0.2132 0.2784 0.047 Uiso calc R 1 . .
C C21 -0.0790(2) 0.1478(2) 0.09801(14) 0.0389(6) Uani d . 1 . .
H H21 -0.1387 0.1545 0.0570 0.047 Uiso calc R 1 . .
C C22 -0.1167(3) 0.1193(3) 0.16267(15) 0.0455(7) Uani d . 1 . .
C C23 -0.2200(3) 0.0999(3) 0.1606(2) 0.0587(9) Uani d . 1 . .
H H23 -0.2690 0.1038 0.1175 0.070 Uiso calc R 1 . .
C C24 -0.2533(3) 0.0747(3) 0.2207(2) 0.0729(13) Uani d . 1 . .
H H24 -0.3244 0.0613 0.2184 0.088 Uiso calc R 1 . .
C C25 -0.1831(4) 0.0692(3) 0.2832(2) 0.0747(13) Uani d . 1 . .
H H25 -0.2048 0.0527 0.3247 0.090 Uiso calc R 1 . .
C C26 -0.0809(3) 0.0882(3) 0.28462(17) 0.0608(10) Uani d . 1 . .
C C27 -0.0458(3) 0.1124(3) 0.22580(16) 0.0518(8) Uani d . 1 . .
H H27 0.0257 0.1241 0.2285 0.062 Uiso calc R 1 . .
C C28 0.6116(2) 0.4386(3) 0.33961(14) 0.0426(7) Uani d . 1 . .
H H28 0.5416 0.4593 0.3375 0.051 Uiso calc R 1 . .
C C29 0.6790(3) 0.4144(3) 0.40212(15) 0.0467(7) Uani d . 1 . .
C C30 0.7810(3) 0.3836(3) 0.40797(19) 0.0586(9) Uani d . 1 . .
H H30 0.8256 0.3683 0.4520 0.070 Uiso calc R 1 . .
C C31 0.8168(3) 0.3758(3) 0.3483(2) 0.0625(9) Uani d . 1 . .
H H31 0.8867 0.3537 0.3509 0.075 Uiso calc R 1 . .
C C32 0.7508(3) 0.3999(3) 0.28452(19) 0.0567(8) Uani d . 1 . .
H H32 0.7763 0.3943 0.2437 0.068 Uiso calc R 1 . .
C C33 0.6485(2) 0.4322(3) 0.27917(15) 0.0427(7) Uani d . 1 . .
C C34 0.5801(3) 0.4583(3) 0.21081(14) 0.0455(7) Uani d . 1 . .
H H34 0.6079 0.4520 0.1710 0.055 Uiso calc R 1 . .
C C35 0.4290(3) 0.5037(3) 0.13124(14) 0.0475(7) Uani d . 1 . .
H H35A 0.4773 0.5162 0.1007 0.057 Uiso calc R 1 . .
H H35B 0.3842 0.5803 0.1273 0.057 Uiso calc R 1 . .
C C36 0.3637(2) 0.3855(2) 0.10880(15) 0.0426(7) Uani d . 1 . .
H H36A 0.3177 0.3717 0.1408 0.051 Uiso calc R 1 . .
H H36B 0.3199 0.3995 0.0618 0.051 Uiso calc R 1 . .
C C37 0.4791(3) 0.2630(3) 0.05098(14) 0.0453(7) Uani d . 1 . .
H H37A 0.5527 0.2866 0.0668 0.054 Uiso calc R 1 . .
H H37B 0.4463 0.3202 0.0123 0.054 Uiso calc R 1 . .
C C38 0.4677(3) 0.1237(3) 0.02864(14) 0.0466(7) Uani d . 1 . .
H H38A 0.4149 0.1140 -0.0152 0.056 Uiso calc R 1 . .
H H38B 0.5340 0.0888 0.0224 0.056 Uiso calc R 1 . .
C C39 0.3833(3) -0.0623(3) 0.06658(15) 0.0523(8) Uani d . 1 . .
H H39A 0.3348 -0.0532 0.0208 0.063 Uiso calc R 1 . .
H H39B 0.3426 -0.0843 0.1008 0.063 Uiso calc R 1 . .
C C40 0.4574(3) -0.1695(3) 0.06335(15) 0.0596(9) Uani d . 1 . .
H H40A 0.4186 -0.2472 0.0441 0.072 Uiso calc R 1 . .
H H40B 0.5026 -0.1450 0.0323 0.072 Uiso calc R 1 . .
C C41 0.6160(3) -0.2077(3) 0.13940(15) 0.0516(8) Uani d . 1 . .
H H41 0.6438 -0.1978 0.0998 0.062 Uiso calc R 1 . .
C C42 0.6867(3) -0.2344(3) 0.20633(15) 0.0462(7) Uani d . 1 . .
C C43 0.7885(3) -0.2686(3) 0.21040(19) 0.0580(9) Uani d . 1 . .
H H43 0.8125 -0.2748 0.1691 0.070 Uiso calc R 1 . .
C C44 0.8556(3) -0.2937(3) 0.2732(2) 0.0627(9) Uani d . 1 . .
H H44 0.9247 -0.3177 0.2746 0.075 Uiso calc R 1 . .
C C45 0.8224(3) -0.2840(3) 0.33372(18) 0.0551(8) Uani d . 1 . .
H H45 0.8679 -0.3005 0.3773 0.066 Uiso calc R 1 . .
C C46 0.7211(2) -0.2496(3) 0.32922(15) 0.0434(7) Uani d . 1 . .
C C47 0.6526(2) -0.2248(2) 0.26753(14) 0.0419(7) Uani d . 1 . .
H H47 0.5833 -0.2017 0.2664 0.050 Uiso calc R 1 . .
C C48 0.3706(2) 0.1528(2) 0.11034(13) 0.0386(6) Uani d . 1 . .
H H48 0.3009 0.1570 0.0781 0.046 Uiso calc R 1 . .
C C49 0.3613(2) 0.1228(2) 0.18271(14) 0.0391(6) Uani d . 1 . .
C C50 0.2689(3) 0.0929(3) 0.19902(16) 0.0458(7) Uani d . 1 . .
H H50 0.2077 0.0904 0.1632 0.055 Uiso calc R 1 . .
C C51 0.2637(3) 0.0662(3) 0.26671(17) 0.0511(8) Uani d . 1 . .
H H51 0.1993 0.0457 0.2767 0.061 Uiso calc R 1 . .
C C52 0.3514(3) 0.0695(3) 0.31922(15) 0.0471(7) Uani d . 1 . .
H H52 0.3485 0.0522 0.3657 0.056 Uiso calc R 1 . .
C C53 0.4438(2) 0.0987(3) 0.30269(14) 0.0403(6) Uani d . 1 . .
C C54 0.4506(2) 0.1249(3) 0.23579(14) 0.0407(6) Uani d . 1 . .
H H54 0.5153 0.1442 0.2260 0.049 Uiso calc R 1 . .

loop_
_atom_site_aniso_label
_atom_site_aniso_U_11
_atom_site_aniso_U_22
_atom_site_aniso_U_33
_atom_site_aniso_U_12
_atom_site_aniso_U_13
_atom_site_aniso_U_23
O1 0.0682(19) 0.111(2) 0.0588(16) -0.0063(16) 0.0245(15) -0.0097(14)
O2 0.103(2) 0.098(2) 0.0386(14) -0.0036(16) 0.0100(13) 0.0131(13)
O3 0.0531(17) 0.148(3) 0.0426(14) -0.0008(17) 0.0129(12) 0.0006(15)
O4 0.087(2) 0.118(2) 0.0335(13) -0.0012(17) 0.0018(13) 0.0044(13)
O5 0.209(4) 0.149(3) 0.0532(17) 0.081(3) 0.074(2) 0.0374(19)
O6 0.130(3) 0.195(4) 0.0390(16) 0.005(3) 0.025(2) 0.0121(19)
O7 0.082(2) 0.0833(18) 0.0458(13) -0.0087(15) 0.0182(14) -0.0057(12)
O8 0.094(2) 0.102(2) 0.0379(13) -0.0326(17) -0.0144(13) 0.0177(13)
O9 0.0601(17) 0.125(2) 0.0423(13) 0.0025(16) 0.0165(13) -0.0044(13)
O10 0.084(2) 0.117(2) 0.0357(13) 0.0067(17) -0.0046(13) 0.0056(13)
O11 0.0762(17) 0.0962(18) 0.0251(11) 0.0074(14) 0.0111(11) 0.0000(11)
O12 0.0516(16) 0.120(2) 0.0399(13) 0.0023(14) 0.0069(11) 0.0042(13)
N1 0.074(2) 0.0565(16) 0.0415(16) -0.0090(15) 0.0150(15) 0.0024(12)
N2 0.0597(18) 0.0381(12) 0.0393(13) -0.0023(12) 0.0135(12) -0.0042(10)
N3 0.0482(15) 0.0378(12) 0.0306(12) -0.0011(10) 0.0097(11) 0.0013(9)
N4 0.0485(15) 0.0373(11) 0.0277(11) -0.0026(10) 0.0105(10) 0.0007(9)
N5 0.0650(19) 0.0387(12) 0.0307(12) 0.0001(12) 0.0135(12) 0.0005(10)
N6 0.061(2) 0.0648(16) 0.0272(13) -0.0085(13) 0.0037(13) 0.0000(11)
N7 0.137(4) 0.079(2) 0.0431(18) 0.030(2) 0.046(2) 0.0179(15)
N8 0.075(2) 0.0571(16) 0.0353(15) -0.0220(16) -0.0019(15) 0.0034(12)
N9 0.0639(19) 0.0375(12) 0.0302(12) 0.0017(12) 0.0026(12) -0.0027(9)
N10 0.0453(14) 0.0339(11) 0.0288(11) -0.0003(10) 0.0082(10) 0.0015(9)
N11 0.0560(16) 0.0363(12) 0.0268(11) -0.0016(10) 0.0053(11) -0.0001(9)
N12 0.082(2) 0.0359(12) 0.0296(13) 0.0015(13) 0.0015(13) -0.0004(10)
N13 0.0582(19) 0.0609(16) 0.0328(14) -0.0116(14) 0.0062(13) -0.0036(11)
N14 0.0582(18) 0.0567(15) 0.0273(12) 0.0035(13) 0.0076(12) 0.0053(10)
C1 0.0492(19) 0.0394(14) 0.0445(17) -0.0036(13) 0.0096(15) -0.0016(12)
C2 0.055(2) 0.0399(14) 0.0424(17) -0.0038(14) 0.0062(15) -0.0009(12)
C3 0.062(2) 0.0527(18) 0.054(2) 0.0063(16) -0.0031(18) -0.0061(15)
C4 0.054(2) 0.072(2) 0.068(2) 0.0124(18) -0.0045(19) -0.0197(19)
C5 0.051(2) 0.062(2) 0.061(2) 0.0056(16) 0.0131(18) -0.0193(16)
C6 0.0486(19) 0.0409(15) 0.0455(17) -0.0025(13) 0.0096(15) -0.0095(12)
C7 0.054(2) 0.0446(16) 0.0431(17) -0.0017(14) 0.0154(15) -0.0100(13)
C8 0.067(2) 0.0389(15) 0.0386(15) -0.0011(14) 0.0109(15) -0.0003(12)
C9 0.0540(19) 0.0409(14) 0.0390(15) 0.0029(13) 0.0071(14) 0.0024(12)
C10 0.0529(18) 0.0433(15) 0.0337(15) -0.0043(13) 0.0125(14) 0.0033(11)
C11 0.0545(18) 0.0463(15) 0.0265(13) -0.0055(13) 0.0109(13) 0.0023(11)
C12 0.059(2) 0.0379(14) 0.0316(14) -0.0072(13) 0.0087(14) -0.0023(11)
C13 0.067(2) 0.0418(15) 0.0312(15) -0.0001(14) 0.0108(14) -0.0014(12)
C14 0.063(2) 0.0393(15) 0.0368(16) -0.0051(14) 0.0202(16) -0.0046(12)
C15 0.0499(19) 0.0379(14) 0.0426(16) -0.0072(13) 0.0130(14) -0.0069(12)
C16 0.049(2) 0.0596(19) 0.060(2) -0.0045(15) 0.0190(17) -0.0140(16)
C17 0.047(2) 0.072(2) 0.070(3) 0.0045(17) 0.0008(19) -0.0147(19)
C18 0.049(2) 0.0567(18) 0.0471(18) -0.0007(15) -0.0061(16) -0.0064(15)
C19 0.0501(19) 0.0406(14) 0.0367(15) -0.0047(12) 0.0045(14) -0.0023(12)
C20 0.0411(17) 0.0402(14) 0.0349(14) -0.0060(12) 0.0063(13) -0.0030(11)
C21 0.0405(16) 0.0405(14) 0.0344(14) -0.0026(12) 0.0062(12) 0.0007(11)
C22 0.056(2) 0.0380(14) 0.0478(18) -0.0014(13) 0.0228(16) -0.0020(12)
C23 0.058(2) 0.0480(17) 0.078(2) -0.0057(15) 0.0318(19) -0.0136(16)
C24 0.081(3) 0.0456(19) 0.113(4) -0.0134(18) 0.066(3) -0.013(2)
C25 0.115(4) 0.0456(19) 0.088(3) 0.000(2) 0.075(3) 0.0001(19)
C26 0.100(3) 0.0452(16) 0.0485(19) 0.0045(18) 0.040(2) 0.0065(14)
C27 0.066(2) 0.0502(17) 0.0465(18) 0.0026(15) 0.0283(17) 0.0080(14)
C28 0.0518(19) 0.0382(14) 0.0344(15) -0.0036(13) 0.0033(14) -0.0009(11)
C29 0.059(2) 0.0381(14) 0.0379(16) -0.0087(13) 0.0005(15) 0.0032(12)
C30 0.055(2) 0.0504(18) 0.060(2) -0.0016(16) -0.0089(17) 0.0058(15)
C31 0.047(2) 0.0567(19) 0.077(3) 0.0045(15) 0.0008(19) -0.0090(17)
C32 0.057(2) 0.0535(18) 0.060(2) -0.0013(16) 0.0138(18) -0.0132(15)
C33 0.0500(19) 0.0355(14) 0.0397(16) -0.0040(13) 0.0044(14) -0.0048(12)
C34 0.063(2) 0.0397(15) 0.0333(15) -0.0055(14) 0.0110(15) -0.0054(11)
C35 0.071(2) 0.0360(14) 0.0319(15) 0.0048(14) 0.0040(15) 0.0004(11)
C36 0.0516(18) 0.0405(14) 0.0317(14) 0.0064(13) 0.0020(13) 0.0020(11)
C37 0.061(2) 0.0443(15) 0.0319(14) -0.0033(14) 0.0144(14) -0.0001(12)
C38 0.066(2) 0.0448(15) 0.0292(14) 0.0018(14) 0.0105(14) 0.0006(11)
C39 0.076(2) 0.0385(15) 0.0342(16) -0.0087(14) -0.0032(15) -0.0003(12)
C40 0.102(3) 0.0370(15) 0.0324(16) 0.0032(16) -0.0001(16) -0.0030(12)
C41 0.087(3) 0.0377(15) 0.0330(16) -0.0007(16) 0.0198(17) -0.0057(12)
C42 0.064(2) 0.0359(14) 0.0408(16) -0.0062(14) 0.0157(15) -0.0038(12)
C43 0.069(2) 0.0528(18) 0.061(2) -0.0030(17) 0.033(2) -0.0074(15)
C44 0.053(2) 0.066(2) 0.070(2) -0.0019(17) 0.018(2) -0.0092(18)
C45 0.047(2) 0.0577(19) 0.056(2) -0.0038(15) 0.0020(16) -0.0058(15)
C46 0.0480(19) 0.0443(15) 0.0374(15) -0.0059(13) 0.0091(14) -0.0031(12)
C47 0.0514(19) 0.0381(14) 0.0357(15) -0.0047(13) 0.0088(14) -0.0039(12)
C48 0.0445(17) 0.0394(14) 0.0291(13) -0.0012(12) 0.0026(12) 0.0025(11)
C49 0.0465(18) 0.0362(13) 0.0329(14) -0.0027(12) 0.0059(13) 0.0016(11)
C50 0.0500(19) 0.0424(15) 0.0424(16) -0.0086(13) 0.0053(14) 0.0029(12)
C51 0.056(2) 0.0504(17) 0.0495(18) -0.0110(15) 0.0170(16) 0.0057(14)
C52 0.063(2) 0.0436(15) 0.0376(16) -0.0042(14) 0.0187(16) 0.0046(12)
C53 0.0504(18) 0.0394(14) 0.0302(14) 0.0002(13) 0.0076(13) 0.0005(11)
C54 0.0494(18) 0.0433(15) 0.0297(14) -0.0001(13) 0.0098(13) 0.0018(11)

loop_
_atom_type_symbol
_atom_type_description
_atom_type_scat_dispersion_real
_atom_type_scat_dispersion_imag
_atom_type_scat_source
C C 0.0033 0.0016 'International Tables Vol C Tables 4.2.6.8 and 6.1.1.4'
H H 0.0000 0.0000 'International Tables Vol C Tables 4.2.6.8 and 6.1.1.4'
N N 0.0061 0.0033 'International Tables Vol C Tables 4.2.6.8 and 6.1.1.4'
O O 0.0106 0.0060 'International Tables Vol C Tables 4.2.6.8 and 6.1.1.4'

loop_
_geom_angle_atom_site_label_1
_geom_angle_atom_site_label_2
_geom_angle_atom_site_label_3
_geom_angle_site_symmetry_1
_geom_angle_site_symmetry_3
_geom_angle
_geom_angle_publ_flag
O1 N1 O2 . . 122.7(3) ?
O1 N1 C2 . . 118.4(3) ?
O2 N1 C2 . . 118.9(3) ?
C7 N2 C8 . . 117.1(3) ?
C21 N3 C9 . . 114.6(2) ?
C21 N3 C10 . . 106.2(2) ?
C9 N3 C10 . . 115.9(2) ?
C21 N4 C12 . . 113.8(2) ?
C21 N4 C11 . . 102.8(2) ?
C12 N4 C11 . . 114.4(2) ?
C14 N5 C13 . . 117.7(3) ?
O3 N6 O4 . . 122.4(3) ?
O3 N6 C19 . . 119.0(3) ?
O4 N6 C19 . . 118.6(3) ?
O6 N7 O5 . . 122.6(4) ?
O6 N7 C26 . . 119.7(3) ?
O5 N7 C26 . . 117.7(5) ?
O7 N8 O8 . . 123.2(3) ?
O7 N8 C29 . . 118.5(3) ?
O8 N8 C29 . . 118.3(3) ?
C34 N9 C35 . . 115.9(2) ?
C36 N10 C48 . . 113.4(2) ?
C36 N10 C37 . . 116.0(2) ?
C48 N10 C37 . . 107.65(19) ?
C39 N11 C48 . . 112.6(2) ?
C39 N11 C38 . . 114.0(2) ?
C48 N11 C38 . . 104.7(2) ?
C41 N12 C40 . . 118.1(3) ?
O9 N13 O10 . . 122.8(3) ?
O9 N13 C46 . . 118.3(3) ?
O10 N13 C46 . . 118.8(3) ?
O12 N14 O11 . . 122.8(3) ?
O12 N14 C53 . . 119.0(2) ?
O11 N14 C53 . . 118.2(3) ?
C2 C1 C6 . . 119.7(3) ?
C2 C1 H1 . . 120.2 ?
C6 C1 H1 . . 120.2 ?
C1 C2 C3 . . 122.0(3) ?
C1 C2 N1 . . 119.6(3) ?
C3 C2 N1 . . 118.4(3) ?
C2 C3 C4 . . 118.3(3) ?
C2 C3 H3 . . 120.8 ?
C4 C3 H3 . . 120.8 ?
C5 C4 C3 . . 120.5(3) ?
C5 C4 H4 . . 119.8 ?
C3 C4 H4 . . 119.8 ?
C4 C5 C6 . . 121.2(3) ?
C4 C5 H5 . . 119.4 ?
C6 C5 H5 . . 119.4 ?
C5 C6 C1 . . 118.3(3) ?
C5 C6 C7 . . 119.7(3) ?
C1 C6 C7 . . 121.9(3) ?
N2 C7 C6 . . 123.3(3) ?
N2 C7 H7 . . 118.4 ?
C6 C7 H7 . . 118.4 ?
N2 C8 C9 . . 110.4(2) ?
N2 C8 H8A . . 109.6 ?
C9 C8 H8A . . 109.6 ?
N2 C8 H8B . . 109.6 ?
C9 C8 H8B . . 109.6 ?
H8A C8 H8B . . 108.1 ?
N3 C9 C8 . . 111.9(3) ?
N3 C9 H9A . . 109.2 ?
C8 C9 H9A . . 109.2 ?
N3 C9 H9B . . 109.2 ?
C8 C9 H9B . . 109.2 ?
H9A C9 H9B . . 107.9 ?
N3 C10 C11 . . 104.1(2) ?
N3 C10 H10A . . 110.9 ?
C11 C10 H10A . . 110.9 ?
N3 C10 H10B . . 110.9 ?
C11 C10 H10B . . 110.9 ?
H10A C10 H10B . . 109.0 ?
N4 C11 C10 . . 103.9(2) ?
N4 C11 H11A . . 111.0 ?
C10 C11 H11A . . 111.0 ?
N4 C11 H11B . . 111.0 ?
C10 C11 H11B . . 111.0 ?
H11A C11 H11B . . 109.0 ?
N4 C12 C13 . . 112.2(2) ?
N4 C12 H12A . . 109.2 ?
C13 C12 H12A . . 109.2 ?
N4 C12 H12B . . 109.2 ?
C13 C12 H12B . . 109.2 ?
H12A C12 H12B . . 107.9 ?
N5 C13 C12 . . 109.9(2) ?
N5 C13 H13A . . 109.7 ?
C12 C13 H13A . . 109.7 ?
N5 C13 H13B . . 109.7 ?
C12 C13 H13B . . 109.7 ?
H13A C13 H13B . . 108.2 ?
N5 C14 C15 . . 122.1(3) ?
N5 C14 H14 . . 118.9 ?
C15 C14 H14 . . 118.9 ?
C16 C15 C20 . . 119.0(3) ?
C16 C15 C14 . . 120.4(3) ?
C20 C15 C14 . . 120.6(3) ?
C17 C16 C15 . . 120.6(3) ?
C17 C16 H16 . . 119.7 ?
C15 C16 H16 . . 119.7 ?
C18 C17 C16 . . 120.9(3) ?
C18 C17 H17 . . 119.6 ?
C16 C17 H17 . . 119.6 ?
C17 C18 C19 . . 117.9(3) ?
C17 C18 H18 . . 121.0 ?
C19 C18 H18 . . 121.0 ?
C20 C19 C18 . . 122.4(3) ?
C20 C19 N6 . . 118.9(3) ?
C18 C19 N6 . . 118.7(3) ?
C19 C20 C15 . . 119.2(3) ?
C19 C20 H20 . . 120.4 ?
C15 C20 H20 . . 120.4 ?
N3 C21 N4 . . 102.2(2) ?
N3 C21 C22 . . 111.2(2) ?
N4 C21 C22 . . 112.7(2) ?
N3 C21 H21 . . 110.2 ?
N4 C21 H21 . . 110.2 ?
C22 C21 H21 . . 110.2 ?
C23 C22 C27 . . 119.0(3) ?
C23 C22 C21 . . 122.0(3) ?
C27 C22 C21 . . 119.0(3) ?
C22 C23 C24 . . 121.1(4) ?
C22 C23 H23 . . 119.4 ?
C24 C23 H23 . . 119.4 ?
C25 C24 C23 . . 119.8(4) ?
C25 C24 H24 . . 120.1 ?
C23 C24 H24 . . 120.1 ?
C24 C25 C26 . . 118.6(3) ?
C24 C25 H25 . . 120.7 ?
C26 C25 H25 . . 120.7 ?
C25 C26 C27 . . 122.8(4) ?
C25 C26 N7 . . 118.9(3) ?
C27 C26 N7 . . 118.3(4) ?
C26 C27 C22 . . 118.7(3) ?
C26 C27 H27 . . 120.7 ?
C22 C27 H27 . . 120.7 ?
C29 C28 C33 . . 118.6(3) ?
C29 C28 H28 . . 120.7 ?
C33 C28 H28 . . 120.7 ?
C28 C29 C30 . . 123.0(3) ?
C28 C29 N8 . . 118.6(3) ?
C30 C29 N8 . . 118.5(3) ?
C29 C30 C31 . . 118.3(3) ?
C29 C30 H30 . . 120.8 ?
C31 C30 H30 . . 120.8 ?
C30 C31 C32 . . 120.0(3) ?
C30 C31 H31 . . 120.0 ?
C32 C31 H31 . . 120.0 ?
C33 C32 C31 . . 121.3(3) ?
C33 C32 H32 . . 119.4 ?
C31 C32 H32 . . 119.4 ?
C32 C33 C28 . . 118.8(3) ?
C32 C33 C34 . . 120.2(3) ?
C28 C33 C34 . . 121.0(3) ?
N9 C34 C33 . . 123.1(3) ?
N9 C34 H34 . . 118.4 ?
C33 C34 H34 . . 118.4 ?
N9 C35 C36 . . 109.5(2) ?
N9 C35 H35A . . 109.8 ?
C36 C35 H35A . . 109.8 ?
N9 C35 H35B . . 109.8 ?
C36 C35 H35B . . 109.8 ?
H35A C35 H35B . . 108.2 ?
N10 C36 C35 . . 111.8(2) ?
N10 C36 H36A . . 109.3 ?
C35 C36 H36A . . 109.3 ?
N10 C36 H36B . . 109.3 ?
C35 C36 H36B . . 109.3 ?
H36A C36 H36B . . 107.9 ?
N10 C37 C38 . . 104.8(2) ?
N10 C37 H37A . . 110.8 ?
C38 C37 H37A . . 110.8 ?
N10 C37 H37B . . 110.8 ?
C38 C37 H37B . . 110.8 ?
H37A C37 H37B . . 108.9 ?
N11 C38 C37 . . 104.0(2) ?
N11 C38 H38A . . 111.0 ?
C37 C38 H38A . . 111.0 ?
N11 C38 H38B . . 111.0 ?
C37 C38 H38B . . 111.0 ?
H38A C38 H38B . . 109.0 ?
N11 C39 C40 . . 112.3(3) ?
N11 C39 H39A . . 109.1 ?
C40 C39 H39A . . 109.1 ?
N11 C39 H39B . . 109.1 ?
C40 C39 H39B . . 109.1 ?
H39A C39 H39B . . 107.9 ?
N12 C40 C39 . . 110.3(2) ?
N12 C40 H40A . . 109.6 ?
C39 C40 H40A . . 109.6 ?
N12 C40 H40B . . 109.6 ?
C39 C40 H40B . . 109.6 ?
H40A C40 H40B . . 108.1 ?
N12 C41 C42 . . 122.8(3) ?
N12 C41 H41 . . 118.6 ?
C42 C41 H41 . . 118.6 ?
C43 C42 C47 . . 118.7(3) ?
C43 C42 C41 . . 121.1(3) ?
C47 C42 C41 . . 120.2(3) ?
C44 C43 C42 . . 121.4(3) ?
C44 C43 H43 . . 119.3 ?
C42 C43 H43 . . 119.3 ?
C45 C44 C43 . . 120.1(3) ?
C45 C44 H44 . . 119.9 ?
C43 C44 H44 . . 119.9 ?
C44 C45 C46 . . 118.1(3) ?
C44 C45 H45 . . 121.0 ?
C46 C45 H45 . . 121.0 ?
C47 C46 C45 . . 123.1(3) ?
C47 C46 N13 . . 118.3(3) ?
C45 C46 N13 . . 118.6(3) ?
C46 C47 C42 . . 118.6(3) ?
C46 C47 H47 . . 120.7 ?
C42 C47 H47 . . 120.7 ?
N10 C48 N11 . . 102.4(2) ?
N10 C48 C49 . . 111.1(2) ?
N11 C48 C49 . . 111.5(2) ?
N10 C48 H48 . . 110.5 ?
N11 C48 H48 . . 110.5 ?
C49 C48 H48 . . 110.5 ?
C50 C49 C54 . . 118.6(3) ?
C50 C49 C48 . . 123.2(3) ?
C54 C49 C48 . . 118.2(2) ?
C49 C50 C51 . . 121.3(3) ?
C49 C50 H50 . . 119.3 ?
C51 C50 H50 . . 119.3 ?
C52 C51 C50 . . 120.2(3) ?
C52 C51 H51 . . 119.9 ?
C50 C51 H51 . . 119.9 ?
C51 C52 C53 . . 118.3(3) ?
C51 C52 H52 . . 120.8 ?
C53 C52 H52 . . 120.8 ?
C54 C53 C52 . . 122.3(3) ?
C54 C53 N14 . . 118.3(2) ?
C52 C53 N14 . . 119.3(2) ?
C53 C54 C49 . . 119.3(3) ?
C53 C54 H54 . . 120.4 ?
C49 C54 H54 . . 120.4 ?

loop_
_geom_bond_atom_site_label_1
_geom_bond_atom_site_label_2
_geom_bond_site_symmetry_2
_geom_bond_distance
_geom_bond_publ_flag
O1 N1 . 1.222(4) ?
O2 N1 . 1.223(4) ?
O3 N6 . 1.213(4) ?
O4 N6 . 1.224(3) ?
O5 N7 . 1.223(4) ?
O6 N7 . 1.218(5) ?
O7 N8 . 1.223(4) ?
O8 N8 . 1.226(4) ?
O9 N13 . 1.212(4) ?
O10 N13 . 1.215(4) ?
O11 N14 . 1.221(3) ?
O12 N14 . 1.217(3) ?
N1 C2 . 1.459(4) ?
N2 C7 . 1.262(4) y
N2 C8 . 1.459(4) y
N3 C21 . 1.451(3) ?
N3 C9 . 1.453(3) ?
N3 C10 . 1.474(4) ?
N4 C21 . 1.452(3) ?
N4 C12 . 1.458(3) ?
N4 C11 . 1.462(3) ?
N5 C14 . 1.263(4) y
N5 C13 . 1.457(4) y
N6 C19 . 1.459(4) ?
N7 C26 . 1.470(5) ?
N8 C29 . 1.472(4) ?
N9 C34 . 1.258(4) ?
N9 C35 . 1.456(4) ?
N10 C36 . 1.450(3) ?
N10 C48 . 1.459(3) ?
N10 C37 . 1.473(3) ?
N11 C39 . 1.454(3) ?
N11 C48 . 1.463(4) ?
N11 C38 . 1.467(3) ?
N12 C41 . 1.260(4) ?
N12 C40 . 1.455(4) ?
N13 C46 . 1.472(4) ?
N14 C53 . 1.462(4) ?
C1 C2 . 1.373(4) ?
C1 C6 . 1.394(4) ?
C1 H1 . 0.9500 ?
C2 C3 . 1.378(5) ?
C3 C4 . 1.380(5) ?
C3 H3 . 0.9500 ?
C4 C5 . 1.376(5) ?
C4 H4 . 0.9500 ?
C5 C6 . 1.388(4) ?
C5 H5 . 0.9500 ?
C6 C7 . 1.465(4) ?
C7 H7 . 0.9500 ?
C8 C9 . 1.519(4) ?
C8 H8A . 0.9900 ?
C8 H8B . 0.9900 ?
C9 H9A . 0.9900 ?
C9 H9B . 0.9900 ?
C10 C11 . 1.519(4) ?
C10 H10A . 0.9900 ?
C10 H10B . 0.9900 ?
C11 H11A . 0.9900 ?
C11 H11B . 0.9900 ?
C12 C13 . 1.510(4) ?
C12 H12A . 0.9900 ?
C12 H12B . 0.9900 ?
C13 H13A . 0.9900 ?
C13 H13B . 0.9900 ?
C14 C15 . 1.469(4) ?
C14 H14 . 0.9500 ?
C15 C16 . 1.385(4) ?
C15 C20 . 1.396(4) ?
C16 C17 . 1.385(5) ?
C16 H16 . 0.9500 ?
C17 C18 . 1.375(5) ?
C17 H17 . 0.9500 ?
C18 C19 . 1.387(5) ?
C18 H18 . 0.9500 ?
C19 C20 . 1.371(4) ?
C20 H20 . 0.9500 ?
C21 C22 . 1.513(4) ?
C21 H21 . 1.0000 ?
C22 C23 . 1.384(5) ?
C22 C27 . 1.386(5) ?
C23 C24 . 1.390(5) ?
C23 H23 . 0.9500 ?
C24 C25 . 1.371(6) ?
C24 H24 . 0.9500 ?
C25 C26 . 1.371(6) ?
C25 H25 . 0.9500 ?
C26 C27 . 1.379(4) ?
C27 H27 . 0.9500 ?
C28 C29 . 1.376(4) ?
C28 C33 . 1.400(4) ?
C28 H28 . 0.9500 ?
C29 C30 . 1.377(5) ?
C30 C31 . 1.378(5) ?
C30 H30 . 0.9500 ?
C31 C32 . 1.387(5) ?
C31 H31 . 0.9500 ?
C32 C33 . 1.386(4) ?
C32 H32 . 0.9500 ?
C33 C34 . 1.474(4) ?
C34 H34 . 0.9500 ?
C35 C36 . 1.516(4) ?
C35 H35A . 0.9900 ?
C35 H35B . 0.9900 ?
C36 H36A . 0.9900 ?
C36 H36B . 0.9900 ?
C37 C38 . 1.517(4) ?
C37 H37A . 0.9900 ?
C37 H37B . 0.9900 ?
C38 H38A . 0.9900 ?
C38 H38B . 0.9900 ?
C39 C40 . 1.504(5) ?
C39 H39A . 0.9900 ?
C39 H39B . 0.9900 ?
C40 H40A . 0.9900 ?
C40 H40B . 0.9900 ?
C41 C42 . 1.466(5) ?
C41 H41 . 0.9500 ?
C42 C43 . 1.388(5) ?
C42 C47 . 1.397(4) ?
C43 C44 . 1.379(5) ?
C43 H43 . 0.9500 ?
C44 C45 . 1.378(5) ?
C44 H44 . 0.9500 ?
C45 C46 . 1.381(5) ?
C45 H45 . 0.9500 ?
C46 C47 . 1.372(4) ?
C47 H47 . 0.9500 ?
C48 C49 . 1.503(4) ?
C48 H48 . 1.0000 ?
C49 C50 . 1.381(4) ?
C49 C54 . 1.395(4) ?
C50 C51 . 1.390(4) ?
C50 H50 . 0.9500 ?
C51 C52 . 1.374(5) ?
C51 H51 . 0.9500 ?
C52 C53 . 1.382(4) ?
C52 H52 . 0.9500 ?
C53 C54 . 1.379(3) ?
C54 H54 . 0.9500 ?

loop_
_geom_torsion_atom_site_label_1
_geom_torsion_atom_site_label_2
_geom_torsion_atom_site_label_3
_geom_torsion_atom_site_label_4
_geom_torsion_site_symmetry_1
_geom_torsion_site_symmetry_2
_geom_torsion_site_symmetry_3
_geom_torsion_site_symmetry_4
_geom_torsion
_geom_torsion_publ_flag
C6 C1 C2 C3 . . . . -0.8(4) ?
C6 C1 C2 N1 . . . . 179.1(3) ?
O1 N1 C2 C1 . . . . 6.8(4) ?
O2 N1 C2 C1 . . . . -172.7(3) ?
O1 N1 C2 C3 . . . . -173.3(3) ?
O2 N1 C2 C3 . . . . 7.2(4) ?
C1 C2 C3 C4 . . . . 0.4(5) ?
N1 C2 C3 C4 . . . . -179.5(3) ?
C2 C3 C4 C5 . . . . 0.4(5) ?
C3 C4 C5 C6 . . . . -0.9(5) ?
C4 C5 C6 C1 . . . . 0.4(5) ?
C4 C5 C6 C7 . . . . 179.2(3) ?
C2 C1 C6 C5 . . . . 0.4(4) ?
C2 C1 C6 C7 . . . . -178.3(3) ?
C8 N2 C7 C6 . . . . -179.2(2) ?
C5 C6 C7 N2 . . . . 176.4(3) ?
C1 C6 C7 N2 . . . . -5.0(5) ?
C7 N2 C8 C9 . . . . 106.7(3) ?
C21 N3 C9 C8 . . . . 160.7(2) ?
C10 N3 C9 C8 . . . . -75.0(3) ?
N2 C8 C9 N3 . . . . -66.2(3) ?
C21 N3 C10 C11 . . . . -13.9(3) ?
C9 N3 C10 C11 . . . . -142.4(2) ?
C21 N4 C11 C10 . . . . 37.1(3) ?
C12 N4 C11 C10 . . . . 161.0(2) ?
N3 C10 C11 N4 . . . . -14.3(3) y
C21 N4 C12 C13 . . . . -162.0(2) ?
C11 N4 C12 C13 . . . . 80.3(3) ?
C14 N5 C13 C12 . . . . -138.7(3) ?
N4 C12 C13 N5 . . . . 69.7(3) ?
C13 N5 C14 C15 . . . . 179.3(2) ?
N5 C14 C15 C16 . . . . 174.6(3) ?
N5 C14 C15 C20 . . . . -6.4(4) ?
C20 C15 C16 C17 . . . . 0.4(4) ?
C14 C15 C16 C17 . . . . 179.4(3) ?
C15 C16 C17 C18 . . . . -0.4(5) ?
C16 C17 C18 C19 . . . . -0.1(5) ?
C17 C18 C19 C20 . . . . 0.7(5) ?
C17 C18 C19 N6 . . . . 179.0(3) ?
O3 N6 C19 C20 . . . . 1.4(4) ?
O4 N6 C19 C20 . . . . 179.5(3) ?
O3 N6 C19 C18 . . . . -176.9(3) ?
O4 N6 C19 C18 . . . . 1.2(4) ?
C18 C19 C20 C15 . . . . -0.8(4) ?
N6 C19 C20 C15 . . . . -179.0(2) ?
C16 C15 C20 C19 . . . . 0.2(4) ?
C14 C15 C20 C19 . . . . -178.8(2) ?
C9 N3 C21 N4 . . . . 166.4(2) ?
C10 N3 C21 N4 . . . . 37.1(3) y
C9 N3 C21 C22 . . . . -73.1(3) ?
C10 N3 C21 C22 . . . . 157.6(2) ?
C12 N4 C21 N3 . . . . -170.3(2) ?
C11 N4 C21 N3 . . . . -46.1(2) ?
C12 N4 C21 C22 . . . . 70.3(3) ?
C11 N4 C21 C22 . . . . -165.5(2) ?
N3 C21 C22 C23 . . . . 125.4(3) ?
N4 C21 C22 C23 . . . . -120.5(3) ?
N3 C21 C22 C27 . . . . -54.5(3) ?
N4 C21 C22 C27 . . . . 59.5(3) ?
C27 C22 C23 C24 . . . . 0.4(4) ?
C21 C22 C23 C24 . . . . -179.5(3) ?
C22 C23 C24 C25 . . . . 0.2(5) ?
C23 C24 C25 C26 . . . . -0.4(5) ?
C24 C25 C26 C27 . . . . -0.1(5) ?
C24 C25 C26 N7 . . . . 178.0(3) ?
O6 N7 C26 C25 . . . . 168.9(4) ?
O5 N7 C26 C25 . . . . -10.9(5) ?
O6 N7 C26 C27 . . . . -13.0(6) ?
O5 N7 C26 C27 . . . . 167.3(3) ?
C25 C26 C27 C22 . . . . 0.7(5) ?
N7 C26 C27 C22 . . . . -177.3(3) ?
C23 C22 C27 C26 . . . . -0.9(4) ?
C21 C22 C27 C26 . . . . 179.1(3) ?
C33 C28 C29 C30 . . . . -0.2(4) ?
C33 C28 C29 N8 . . . . 180.0(2) ?
O7 N8 C29 C28 . . . . -5.9(4) ?
O8 N8 C29 C28 . . . . 174.6(3) ?
O7 N8 C29 C30 . . . . 174.3(3) ?
O8 N8 C29 C30 . . . . -5.2(4) ?
C28 C29 C30 C31 . . . . -0.6(5) ?
N8 C29 C30 C31 . . . . 179.2(3) ?
C29 C30 C31 C32 . . . . 0.7(5) ?
C30 C31 C32 C33 . . . . 0.0(5) ?
C31 C32 C33 C28 . . . . -0.8(5) ?
C31 C32 C33 C34 . . . . 179.6(3) ?
C29 C28 C33 C32 . . . . 0.9(4) ?
C29 C28 C33 C34 . . . . -179.5(3) ?
C35 N9 C34 C33 . . . . -176.7(2) ?
C32 C33 C34 N9 . . . . -179.8(3) ?
C28 C33 C34 N9 . . . . 0.7(4) ?
C34 N9 C35 C36 . . . . 101.8(3) ?
C48 N10 C36 C35 . . . . 160.4(2) ?
C37 N10 C36 C35 . . . . -74.3(3) ?
N9 C35 C36 N10 . . . . -64.0(3) ?
C36 N10 C37 C38 . . . . -138.6(3) ?
C48 N10 C37 C38 . . . . -10.4(3) ?
C39 N11 C38 C37 . . . . 158.1(3) ?
C48 N11 C38 C37 . . . . 34.7(3) ?
N10 C37 C38 N11 . . . . -14.8(3) ?
C48 N11 C39 C40 . . . . -161.8(2) ?
C38 N11 C39 C40 . . . . 79.2(3) ?
C41 N12 C40 C39 . . . . -132.4(3) ?
N11 C39 C40 N12 . . . . 66.8(3) ?
C40 N12 C41 C42 . . . . 179.6(2) ?
N12 C41 C42 C43 . . . . 168.0(3) ?
N12 C41 C42 C47 . . . . -12.5(4) ?
C47 C42 C43 C44 . . . . 0.4(4) ?
C41 C42 C43 C44 . . . . 179.9(3) ?
C42 C43 C44 C45 . . . . -0.6(5) ?
C43 C44 C45 C46 . . . . 0.4(5) ?
C44 C45 C46 C47 . . . . 0.0(5) ?
C44 C45 C46 N13 . . . . 179.5(3) ?
O9 N13 C46 C47 . . . . -7.6(4) ?
O10 N13 C46 C47 . . . . 171.4(3) ?
O9 N13 C46 C45 . . . . 172.9(3) ?
O10 N13 C46 C45 . . . . -8.1(4) ?
C45 C46 C47 C42 . . . . -0.2(4) ?
N13 C46 C47 C42 . . . . -179.7(2) ?
C43 C42 C47 C46 . . . . 0.0(4) ?
C41 C42 C47 C46 . . . . -179.5(2) ?
C36 N10 C48 N11 . . . . 161.3(2) ?
C37 N10 C48 N11 . . . . 31.6(3) ?
C36 N10 C48 C49 . . . . -79.5(3) ?
C37 N10 C48 C49 . . . . 150.8(2) ?
C39 N11 C48 N10 . . . . -165.4(2) ?
C38 N11 C48 N10 . . . . -41.1(3) ?
C39 N11 C48 C49 . . . . 75.7(3) ?
C38 N11 C48 C49 . . . . -160.0(2) ?
N10 C48 C49 C50 . . . . 129.1(3) ?
N11 C48 C49 C50 . . . . -117.3(3) ?
N10 C48 C49 C54 . . . . -51.1(3) ?
N11 C48 C49 C54 . . . . 62.4(3) ?
C54 C49 C50 C51 . . . . 0.5(4) ?
C48 C49 C50 C51 . . . . -179.7(3) ?
C49 C50 C51 C52 . . . . 0.1(4) ?
C50 C51 C52 C53 . . . . -0.6(4) ?
C51 C52 C53 C54 . . . . 0.3(4) ?
C51 C52 C53 N14 . . . . 177.8(3) ?
O12 N14 C53 C54 . . . . -22.7(4) ?
O11 N14 C53 C54 . . . . 157.1(3) ?
O12 N14 C53 C52 . . . . 159.7(3) ?
O11 N14 C53 C52 . . . . -20.4(4) ?
C52 C53 C54 C49 . . . . 0.3(4) ?
N14 C53 C54 C49 . . . . -177.2(2) ?
C50 C49 C54 C53 . . . . -0.7(4) ?
C48 C49 C54 C53 . . . . 179.5(2) ?
